data_4514598
loop_
_publ_author_name
'Isoda, Kyosuke'
'Ishiyama, Tatsuya'
'Mutoh, Yuichiro'
'Matsukuma, Daisuke'

_publ_section_title
;
 Stimuli-Responsive Room-Temperature N-Heteroacene Liquid: In Situ
 Observation of the Self-Assembling Process and Its Multiple Properties.
;
_journal_issue 12
_journal_name_full 'ACS applied materials &amp; interfaces'
_journal_page_first 12053
_journal_page_last 12062
_journal_paper_doi 10.1021/acsami.8b21695
_journal_volume 11
_journal_year 2019
_chemical_formula_sum 'C22 H16 N2 O2'
_chemical_formula_weight 340.37
_space_group_crystal_system monoclinic
_space_group_IT_number 14
_space_group_name_Hall '-P 2yn'
_space_group_name_H-M_alt 'P 1 21/n 1'
_symmetry_cell_setting monoclinic
_symmetry_space_group_name_Hall '-P 2yn'
_symmetry_space_group_name_H-M 'P 1 21/n 1'
_atom_sites_solution_hydrogens geom
_audit_creation_method SHELXL-2014/7
_cell_angle_alpha 90
_cell_angle_beta 110.428(2)
_cell_angle_gamma 90
_cell_formula_units_Z 4
_cell_length_a 13.036(2)
_cell_length_b 7.9960(15)
_cell_length_c 16.380(3)
_cell_measurement_reflns_used 1496
_cell_measurement_temperature 100(2)
_cell_measurement_theta_max 27.12
_cell_measurement_theta_min 2.65
_cell_volume 1600.0(5)
_computing_cell_refinement 'Bruker SAINT'
_computing_data_collection 'Bruker APEX2'
_computing_data_reduction 'Bruker SAINT'
_computing_molecular_graphics 'Yadokari-XG 2009 (Wakita Nemoto et al., 2009)'
_computing_publication_material 'Yadokari-XG 2009 (Wakita,Nemoto et al., 2009)'
_computing_structure_refinement 'SHELXL-2014/7 (Sheldrick, 2014)'
_computing_structure_solution 'SHELXT (Sheldrick, 2015)'
_diffrn_ambient_temperature 100(2)
_diffrn_measured_fraction_theta_full 0.997
_diffrn_measured_fraction_theta_max 0.975
_diffrn_measurement_device_type 'Bruker APEX-II CCD'
_diffrn_measurement_method '\f and \w scans'
_diffrn_radiation_type MoK\a
_diffrn_radiation_wavelength 0.71073
_diffrn_reflns_av_R_equivalents 0.0354
_diffrn_reflns_av_unetI/netI 0.0507
_diffrn_reflns_Laue_measured_fraction_full 0.997
_diffrn_reflns_Laue_measured_fraction_max 0.975
_diffrn_reflns_limit_h_max 16
_diffrn_reflns_limit_h_min -16
_diffrn_reflns_limit_k_max 3
_diffrn_reflns_limit_k_min -10
_diffrn_reflns_limit_l_max 20
_diffrn_reflns_limit_l_min -21
_diffrn_reflns_number 8499
_diffrn_reflns_point_group_measured_fraction_full 0.997
_diffrn_reflns_point_group_measured_fraction_max 0.975
_diffrn_reflns_theta_full 25.242
_diffrn_reflns_theta_max 27.492
_diffrn_reflns_theta_min 1.731
_exptl_absorpt_coefficient_mu 0.092
_exptl_absorpt_correction_T_max 0.992
_exptl_absorpt_correction_T_min 0.455
_exptl_absorpt_correction_type multi-scan
_exptl_absorpt_process_details 'SADABS 2015/4'
_exptl_crystal_colour yellow
_exptl_crystal_density_diffrn 1.413
_exptl_crystal_description prism
_exptl_crystal_F_000 712
_exptl_crystal_size_max 0.166
_exptl_crystal_size_mid 0.105
_exptl_crystal_size_min 0.088
_refine_diff_density_max 0.260
_refine_diff_density_min -0.231
_refine_diff_density_rms 0.050
_refine_ls_extinction_method none
_refine_ls_goodness_of_fit_ref 1.032
_refine_ls_hydrogen_treatment constr
_refine_ls_matrix_type full
_refine_ls_number_parameters 237
_refine_ls_number_reflns 3580
_refine_ls_number_restraints 0
_refine_ls_restrained_S_all 1.032
_refine_ls_R_factor_all 0.0728
_refine_ls_R_factor_gt 0.0465
_refine_ls_shift/su_max 0.000
_refine_ls_shift/su_mean 0.000
_refine_ls_structure_factor_coef Fsqd
_refine_ls_weighting_details 'w=1/[\s^2^(Fo^2^)+(0.0561P)^2^+0.1060P] where P=(Fo^2^+2Fc^2^)/3'
_refine_ls_weighting_scheme calc
_refine_ls_wR_factor_gt 0.1097
_refine_ls_wR_factor_ref 0.1235
_reflns_Friedel_coverage 0.000
_reflns_number_gt 2517
_reflns_number_total 3580
_reflns_threshold_expression 'I > 2\s(I)'
_cod_data_source_file am8b21695_si_001.cif
_cod_data_source_block isd
_cod_depositor_comments
;
The following automatic conversions were performed:

'_symmetry_cell_setting' value 'Monoclinic' changed to 'monoclinic'
according to
/home/data/users/saulius/crontab/automatic-downloads/current/ACS/lib/dictionaries/cif_core.dic
dictionary named 'cif_core.dic' version 2.4.2 from 2011-04-26.

Automatic conversion script
Id: cif_fix_values 4973 2017-02-22 13:04:09Z antanas 
;
_cod_original_cell_volume 1600.1(5)
_cod_original_sg_symbol_H-M P2(1)/n
_cod_database_code 4514598
_shelx_shelxl_version_number 2014/7
_shelx_space_group_comment
;
The symmetry employed for this shelxl refinement is uniquely defined
by the following loop, which should always be used as a source of
symmetry information in preference to the above space-group names.
They are only intended as comments.
;
_shelx_estimated_absorpt_t_min 0.985
_shelx_estimated_absorpt_t_max 0.992

loop_
_space_group_symop_operation_xyz
'x, y, z'
'-x+1/2, y+1/2, -z+1/2'
'-x, -y, -z'
'x-1/2, -y-1/2, z-1/2'

loop_
_atom_site_label
_atom_site_type_symbol
_atom_site_fract_x
_atom_site_fract_y
_atom_site_fract_z
_atom_site_U_iso_or_equiv
_atom_site_adp_type
_atom_site_occupancy
_atom_site_site_symmetry_order
_atom_site_calc_flag
_atom_site_refinement_flags_posn
_atom_site_refinement_flags_adp
C1 C 0.97154(14) 0.4317(2) 0.77460(10) 0.0279(4) Uani 1 1 d . .
H1 H 0.9469 0.5474 0.7747 0.042 Uiso 1 1 calc R U
H1A H 1.0517 0.4282 0.7969 0.042 Uiso 1 1 calc R U
H1B H 0.9435 0.3632 0.8118 0.042 Uiso 1 1 calc R U
O1 O 0.93130(9) 0.36759(15) 0.68754(7) 0.0221(3) Uani 1 1 d . .
C2 C 0.82111(13) 0.3521(2) 0.64985(10) 0.0187(4) Uani 1 1 d . .
C3 C 0.74629(13) 0.4122(2) 0.68280(10) 0.0179(4) Uani 1 1 d . .
H3 H 0.7700 0.4713 0.7365 0.021 Uiso 1 1 calc R U
C4 C 0.63282(13) 0.38716(19) 0.63746(9) 0.0162(3) Uani 1 1 d . .
N1 N 0.56021(11) 0.44710(16) 0.67153(8) 0.0161(3) Uani 1 1 d . .
C5 C 0.45427(13) 0.41654(18) 0.62781(9) 0.0143(3) Uani 1 1 d . .
C6 C 0.37408(13) 0.47600(18) 0.66469(9) 0.0139(3) Uani 1 1 d . .
C7 C 0.40928(14) 0.55681(18) 0.74613(9) 0.0166(4) Uani 1 1 d . .
H7 H 0.4854 0.5720 0.7767 0.020 Uiso 1 1 calc R U
C8 C 0.33514(14) 0.61400(19) 0.78196(10) 0.0190(4) Uani 1 1 d . .
H8 H 0.3599 0.6684 0.8370 0.023 Uiso 1 1 calc R U
C9 C 0.22357(14) 0.5920(2) 0.73744(10) 0.0196(4) Uani 1 1 d . .
H9 H 0.1721 0.6331 0.7617 0.023 Uiso 1 1 calc R U
C10 C 0.18746(14) 0.51059(19) 0.65824(10) 0.0178(4) Uani 1 1 d . .
H10 H 0.1111 0.4951 0.6290 0.021 Uiso 1 1 calc R U
C11 C 0.26121(13) 0.45014(18) 0.61991(9) 0.0143(3) Uani 1 1 d . .
C12 C 0.22491(13) 0.36126(18) 0.53588(9) 0.0145(3) Uani 1 1 d . .
C13 C 0.11350(13) 0.33371(19) 0.48786(10) 0.0172(4) Uani 1 1 d . .
H13 H 0.0595 0.3734 0.5099 0.021 Uiso 1 1 calc R U
C14 C 0.08144(13) 0.2501(2) 0.40941(10) 0.0185(4) Uani 1 1 d . .
H14 H 0.0057 0.2345 0.3776 0.022 Uiso 1 1 calc R U
C15 C 0.15873(14) 0.1883(2) 0.37634(10) 0.0199(4) Uani 1 1 d . .
H15 H 0.1361 0.1293 0.3226 0.024 Uiso 1 1 calc R U
C16 C 0.26826(13) 0.21329(19) 0.42216(9) 0.0175(4) Uani 1 1 d . .
H16 H 0.3212 0.1711 0.3997 0.021 Uiso 1 1 calc R U
C17 C 0.30290(13) 0.30016(19) 0.50151(9) 0.0149(3) Uani 1 1 d . .
C18 C 0.41983(13) 0.32806(18) 0.54776(9) 0.0143(3) Uani 1 1 d . .
N2 N 0.49101(11) 0.26964(16) 0.51278(8) 0.0161(3) Uani 1 1 d . .
C19 C 0.59811(13) 0.29734(19) 0.55696(9) 0.0160(3) Uani 1 1 d . .
C20 C 0.67776(14) 0.23714(19) 0.52371(10) 0.0184(4) Uani 1 1 d . .
H20 H 0.6553 0.1782 0.4700 0.022 Uiso 1 1 calc R U
C21 C 0.78605(14) 0.26268(19) 0.56778(10) 0.0185(4) Uani 1 1 d . .
O2 O 0.86897(9) 0.21046(14) 0.54217(7) 0.0223(3) Uani 1 1 d . .
C22 C 0.83832(14) 0.1133(2) 0.46377(10) 0.0224(4) Uani 1 1 d . .
H22 H 0.7971 0.0146 0.4701 0.034 Uiso 1 1 calc R U
H22A H 0.9043 0.0777 0.4528 0.034 Uiso 1 1 calc R U
H22B H 0.7926 0.1812 0.4148 0.034 Uiso 1 1 calc R U

loop_
_atom_site_aniso_label
_atom_site_aniso_U_11
_atom_site_aniso_U_22
_atom_site_aniso_U_33
_atom_site_aniso_U_23
_atom_site_aniso_U_13
_atom_site_aniso_U_12
C1 0.0173(10) 0.0396(11) 0.0228(9) -0.0008(8) 0.0019(7) -0.0033(8)
O1 0.0129(6) 0.0296(7) 0.0212(6) 0.0018(5) 0.0028(5) 0.0011(5)
C2 0.0135(9) 0.0206(8) 0.0202(8) 0.0067(7) 0.0034(7) 0.0002(7)
C3 0.0164(9) 0.0209(8) 0.0144(7) 0.0024(6) 0.0030(7) 0.0001(7)
C4 0.0165(9) 0.0170(8) 0.0152(7) 0.0034(6) 0.0055(7) 0.0018(7)
N1 0.0143(8) 0.0184(7) 0.0149(6) 0.0016(5) 0.0040(6) 0.0008(6)
C5 0.0152(9) 0.0128(7) 0.0137(7) 0.0030(6) 0.0034(6) 0.0008(6)
C6 0.0176(9) 0.0117(7) 0.0123(7) 0.0026(6) 0.0050(6) 0.0019(6)
C7 0.0170(9) 0.0143(8) 0.0164(8) 0.0003(6) 0.0030(7) -0.0001(7)
C8 0.0235(10) 0.0173(8) 0.0168(8) -0.0014(6) 0.0077(7) 0.0014(7)
C9 0.0226(10) 0.0175(8) 0.0228(8) 0.0004(7) 0.0130(7) 0.0038(7)
C10 0.0172(9) 0.0159(8) 0.0199(8) 0.0016(6) 0.0059(7) 0.0014(7)
C11 0.0159(9) 0.0122(7) 0.0144(7) 0.0029(6) 0.0047(6) 0.0013(6)
C12 0.0153(9) 0.0127(7) 0.0143(7) 0.0029(6) 0.0035(6) 0.0008(6)
C13 0.0165(9) 0.0154(8) 0.0189(8) 0.0029(6) 0.0052(7) 0.0022(7)
C14 0.0137(9) 0.0211(8) 0.0166(8) 0.0024(6) 0.0001(7) -0.0019(7)
C15 0.0213(10) 0.0224(9) 0.0137(8) -0.0011(6) 0.0031(7) -0.0039(7)
C16 0.0181(9) 0.0200(8) 0.0154(7) -0.0005(6) 0.0070(7) -0.0010(7)
C17 0.0154(9) 0.0138(8) 0.0141(7) 0.0025(6) 0.0037(6) -0.0010(6)
C18 0.0160(9) 0.0138(8) 0.0125(7) 0.0024(6) 0.0042(6) 0.0014(6)
N2 0.0155(7) 0.0170(7) 0.0155(6) 0.0012(5) 0.0049(6) 0.0004(6)
C19 0.0172(9) 0.0151(8) 0.0150(7) 0.0032(6) 0.0047(7) 0.0005(7)
C20 0.0212(10) 0.0179(8) 0.0170(8) 0.0004(6) 0.0078(7) 0.0019(7)
C21 0.0186(9) 0.0175(8) 0.0220(8) 0.0065(7) 0.0104(7) 0.0039(7)
O2 0.0183(7) 0.0247(6) 0.0265(6) -0.0014(5) 0.0111(5) 0.0009(5)
C22 0.0248(10) 0.0213(9) 0.0249(9) 0.0007(7) 0.0136(8) 0.0023(7)

loop_
_atom_type_symbol
_atom_type_description
_atom_type_scat_dispersion_real
_atom_type_scat_dispersion_imag
_atom_type_scat_source
C C 0.0033 0.0016 'International Tables Vol C Tables 4.2.6.8 and 6.1.1.4'
H H 0.0000 0.0000 'International Tables Vol C Tables 4.2.6.8 and 6.1.1.4'
N N 0.0061 0.0033 'International Tables Vol C Tables 4.2.6.8 and 6.1.1.4'
O O 0.0106 0.0060 'International Tables Vol C Tables 4.2.6.8 and 6.1.1.4'

loop_
_geom_angle_atom_site_label_1
_geom_angle_atom_site_label_2
_geom_angle_atom_site_label_3
_geom_angle
O1 C1 H1 109.5
O1 C1 H1A 109.5
H1 C1 H1A 109.5
O1 C1 H1B 109.5
H1 C1 H1B 109.5
H1A C1 H1B 109.5
C2 O1 C1 116.60(13)
O1 C2 C3 125.49(15)
O1 C2 C21 114.11(14)
C3 C2 C21 120.40(15)
C2 C3 C4 120.33(15)
C2 C3 H3 119.8
C4 C3 H3 119.8
N1 C4 C3 119.29(14)
N1 C4 C19 121.35(14)
C3 C4 C19 119.35(14)
C5 N1 C4 117.24(13)
N1 C5 C18 121.38(14)
N1 C5 C6 118.31(13)
C18 C5 C6 120.31(14)
C7 C6 C11 119.71(14)
C7 C6 C5 119.93(14)
C11 C6 C5 120.35(13)
C8 C7 C6 120.87(15)
C8 C7 H7 119.6
C6 C7 H7 119.6
C7 C8 C9 119.79(14)
C7 C8 H8 120.1
C9 C8 H8 120.1
C10 C9 C8 120.24(15)
C10 C9 H9 119.9
C8 C9 H9 119.9
C9 C10 C11 121.38(15)
C9 C10 H10 119.3
C11 C10 H10 119.3
C10 C11 C6 117.99(14)
C10 C11 C12 122.48(14)
C6 C11 C12 119.53(14)
C13 C12 C17 118.03(14)
C13 C12 C11 122.03(14)
C17 C12 C11 119.94(14)
C14 C13 C12 121.03(15)
C14 C13 H13 119.5
C12 C13 H13 119.5
C13 C14 C15 120.70(15)
C13 C14 H14 119.7
C15 C14 H14 119.6
C16 C15 C14 119.39(15)
C16 C15 H15 120.3
C14 C15 H15 120.3
C15 C16 C17 120.97(15)
C15 C16 H16 119.5
C17 C16 H16 119.5
C16 C17 C12 119.86(14)
C16 C17 C18 119.71(14)
C12 C17 C18 120.42(13)
N2 C18 C5 121.93(14)
N2 C18 C17 118.65(13)
C5 C18 C17 119.42(14)
C18 N2 C19 117.22(13)
N2 C19 C20 119.95(14)
N2 C19 C4 120.86(14)
C20 C19 C4 119.18(15)
C21 C20 C19 120.71(15)
C21 C20 H20 119.6
C19 C20 H20 119.6
O2 C21 C20 125.65(15)
O2 C21 C2 114.33(14)
C20 C21 C2 120.02(15)
C21 O2 C22 116.19(13)
O2 C22 H22 109.5
O2 C22 H22A 109.5
H22 C22 H22A 109.5
O2 C22 H22B 109.5
H22 C22 H22B 109.5
H22A C22 H22B 109.5

loop_
_geom_bond_atom_site_label_1
_geom_bond_atom_site_label_2
_geom_bond_distance
C1 O1 1.4315(19)
C1 H1 0.9800
C1 H1A 0.9800
C1 H1B 0.9800
O1 C2 1.3568(18)
C2 C3 1.357(2)
C2 C21 1.449(2)
C3 C4 1.419(2)
C3 H3 0.9500
C4 N1 1.3438(19)
C4 C19 1.429(2)
N1 C5 1.3378(19)
C5 C18 1.418(2)
C5 C6 1.458(2)
C6 C7 1.407(2)
C6 C11 1.412(2)
C7 C8 1.372(2)
C7 H7 0.9500
C8 C9 1.392(2)
C8 H8 0.9500
C9 C10 1.379(2)
C9 H9 0.9500
C10 C11 1.405(2)
C10 H10 0.9500
C11 C12 1.473(2)
C12 C13 1.407(2)
C12 C17 1.410(2)
C13 C14 1.378(2)
C13 H13 0.9500
C14 C15 1.391(2)
C14 H14 0.9500
C15 C16 1.376(2)
C15 H15 0.9500
C16 C17 1.402(2)
C16 H16 0.9500
C17 C18 1.463(2)
C18 N2 1.3336(19)
N2 C19 1.348(2)
C19 C20 1.415(2)
C20 C21 1.358(2)
C20 H20 0.9500
C21 O2 1.3548(19)
O2 C22 1.4333(18)
C22 H22 0.9800
C22 H22A 0.9800
C22 H22B 0.9800

loop_
_geom_torsion_atom_site_label_1
_geom_torsion_atom_site_label_2
_geom_torsion_atom_site_label_3
_geom_torsion_atom_site_label_4
_geom_torsion
C1 O1 C2 C3 9.3(2)
C1 O1 C2 C21 -170.72(13)
O1 C2 C3 C4 -179.61(14)
C21 C2 C3 C4 0.4(2)
C2 C3 C4 N1 179.70(14)
C2 C3 C4 C19 0.3(2)
C3 C4 N1 C5 -178.17(13)
C19 C4 N1 C5 1.2(2)
C4 N1 C5 C18 -1.5(2)
C4 N1 C5 C6 178.24(13)
N1 C5 C6 C7 -2.7(2)
C18 C5 C6 C7 177.03(13)
N1 C5 C6 C11 178.51(13)
C18 C5 C6 C11 -1.8(2)
C11 C6 C7 C8 -1.3(2)
C5 C6 C7 C8 179.89(14)
C6 C7 C8 C9 0.0(2)
C7 C8 C9 C10 1.0(2)
C8 C9 C10 C11 -0.9(2)
C9 C10 C11 C6 -0.4(2)
C9 C10 C11 C12 179.33(14)
C7 C6 C11 C10 1.5(2)
C5 C6 C11 C10 -179.76(13)
C7 C6 C11 C12 -178.26(13)
C5 C6 C11 C12 0.5(2)
C10 C11 C12 C13 1.1(2)
C6 C11 C12 C13 -179.20(14)
C10 C11 C12 C17 -178.60(14)
C6 C11 C12 C17 1.1(2)
C17 C12 C13 C14 -0.2(2)
C11 C12 C13 C14 -179.94(14)
C12 C13 C14 C15 1.1(2)
C13 C14 C15 C16 -0.9(2)
C14 C15 C16 C17 0.0(2)
C15 C16 C17 C12 0.8(2)
C15 C16 C17 C18 -178.63(14)
C13 C12 C17 C16 -0.7(2)
C11 C12 C17 C16 179.01(13)
C13 C12 C17 C18 178.78(13)
C11 C12 C17 C18 -1.5(2)
N1 C5 C18 N2 0.8(2)
C6 C5 C18 N2 -178.96(13)
N1 C5 C18 C17 -178.93(13)
C6 C5 C18 C17 1.3(2)
C16 C17 C18 N2 0.1(2)
C12 C17 C18 N2 -179.41(13)
C16 C17 C18 C5 179.77(13)
C12 C17 C18 C5 0.3(2)
C5 C18 N2 C19 0.3(2)
C17 C18 N2 C19 -179.99(13)
C18 N2 C19 C20 179.40(13)
C18 N2 C19 C4 -0.6(2)
N1 C4 C19 N2 -0.2(2)
C3 C4 C19 N2 179.20(14)
N1 C4 C19 C20 179.84(14)
C3 C4 C19 C20 -0.8(2)
N2 C19 C20 C21 -179.42(14)
C4 C19 C20 C21 0.6(2)
C19 C20 C21 O2 179.87(14)
C19 C20 C21 C2 0.1(2)
O1 C2 C21 O2 -0.38(19)
C3 C2 C21 O2 179.61(14)
O1 C2 C21 C20 179.38(14)
C3 C2 C21 C20 -0.6(2)
C20 C21 O2 C22 -3.1(2)
C2 C21 O2 C22 176.62(12)
